data_7711807
loop_
_publ_author_name
'Muraoka, Takako'
'Suzuki, Yuzuki'
'Tsuchimoto, Masato'
'Trigagema, Gama'
'Ueno, Keiji'
'Koyama, Shinji'

_publ_section_title
;
 Synthesis and structure of a pyridine-stabilized silanone molybdenum
 complex and its reactions with PMe3 and acetone
;
_journal_name_full 'Dalton Transactions'
_journal_paper_doi 10.1039/D2DT02560D
_journal_year 2022
_chemical_formula_moiety 'C33 H42 O4 Si W'
_chemical_formula_sum 'C33 H42 O4 Si W'
_chemical_formula_weight 714.60
_space_group_crystal_system monoclinic
_space_group_IT_number 14
_space_group_name_Hall '-P 2ybc'
_space_group_name_H-M_alt 'P 1 21/c 1'
_atom_sites_solution_hydrogens geom
_audit_creation_method SHELXL-2016/6
_audit_update_record
;
2022-08-05 deposited with the CCDC.	2022-11-11 downloaded from the CCDC.
;
_cell_angle_alpha 90
_cell_angle_beta 105.485(4)
_cell_angle_gamma 90
_cell_formula_units_Z 4
_cell_length_a 11.3269(17)
_cell_length_b 20.581(3)
_cell_length_c 13.585(2)
_cell_measurement_reflns_used 9738
_cell_measurement_temperature 120(2)
_cell_measurement_theta_max 27.5
_cell_measurement_theta_min 2.9
_cell_volume 3052.0(8)
_computing_cell_refinement
;
CrystalClear-SM Expert 2.1 b29 (Rigaku, 2013)
;
_computing_data_collection
;
 CrystalClear-SM Expert 2.1 b29 (Rigaku, 2013)
;
_computing_data_reduction
;
CrystalClear-SM Expert 2.1 b29 (Rigaku, 2013)
;
_computing_molecular_graphics 'Ortep for Windows (Farrugia, 2012)'
_computing_publication_material 'WinGX publication routines (Farrugia, 2012)'
_computing_structure_refinement 'SHELXL-2016/6 (Sheldrick, 2016)'
_computing_structure_solution 'SIR-2011 (Burla et al., 2012)'
_diffrn_ambient_temperature 120(2)
_diffrn_detector_area_resol_mean 5.8140
_diffrn_measured_fraction_theta_full 0.999
_diffrn_measured_fraction_theta_max 0.998
_diffrn_measurement_device_type
;
Rigaku Pilatus 200K
;
_diffrn_measurement_method 'profile data from \w-scans'
_diffrn_radiation_type MoK\a
_diffrn_radiation_wavelength 0.71073
_diffrn_reflns_av_R_equivalents 0.0761
_diffrn_reflns_av_unetI/netI 0.0322
_diffrn_reflns_Laue_measured_fraction_full 0.999
_diffrn_reflns_Laue_measured_fraction_max 0.998
_diffrn_reflns_limit_h_max 14
_diffrn_reflns_limit_h_min -14
_diffrn_reflns_limit_k_max 26
_diffrn_reflns_limit_k_min -25
_diffrn_reflns_limit_l_max 17
_diffrn_reflns_limit_l_min -17
_diffrn_reflns_number 50978
_diffrn_reflns_point_group_measured_fraction_full 0.999
_diffrn_reflns_point_group_measured_fraction_max 0.998
_diffrn_reflns_theta_full 25.242
_diffrn_reflns_theta_max 27.534
_diffrn_reflns_theta_min 2.720
_diffrn_source 'Rotating Anode'
_exptl_absorpt_coefficient_mu 3.859
_exptl_absorpt_correction_T_max 1.000
_exptl_absorpt_correction_T_min 0.890
_exptl_absorpt_correction_type multi-scan
_exptl_crystal_colour Orange
_exptl_crystal_density_diffrn 1.555
_exptl_crystal_density_method 'not measured'
_exptl_crystal_description Block
_exptl_crystal_F_000 1440
_exptl_crystal_size_max 0.07
_exptl_crystal_size_mid 0.04
_exptl_crystal_size_min 0.03
_refine_diff_density_max 1.392
_refine_diff_density_min -0.513
_refine_diff_density_rms 0.091
_refine_ls_extinction_method none
_refine_ls_goodness_of_fit_ref 1.043
_refine_ls_hydrogen_treatment constr
_refine_ls_matrix_type full
_refine_ls_number_parameters 364
_refine_ls_number_reflns 7031
_refine_ls_number_restraints 0
_refine_ls_restrained_S_all 1.043
_refine_ls_R_factor_all 0.0280
_refine_ls_R_factor_gt 0.0232
_refine_ls_shift/su_max 0.004
_refine_ls_shift/su_mean 0.000
_refine_ls_structure_factor_coef Fsqd
_refine_ls_weighting_details 'w=1/[\s^2^(Fo^2^)+(0.0261P)^2^+2.0861P] where P=(Fo^2^+2Fc^2^)/3'
_refine_ls_weighting_scheme calc
_refine_ls_wR_factor_gt 0.0559
_refine_ls_wR_factor_ref 0.0579
_reflns_Friedel_coverage 0.000
_reflns_number_gt 6254
_reflns_number_total 7031
_reflns_threshold_expression 'I > 2\s(I)'
_cod_data_source_file d2dt02560d2.cif
_cod_data_source_block 9
_cod_depositor_comments
;
The following automatic conversions were performed:

data item '_exptl_absorpt_correction_type' value 'Multi-scan' was
changed to 'multi-scan' in accordance with the
/home/data/users/saulius/crontab/automatic-downloads/rss-feeds/RSC/lib/dictionaries/cif_core.dic
dictionary named 'cif_core.dic' version 2.4.2 last updated on
2011-04-26.

Automatic conversion script
Id: cif_fix_values 7556 2019-12-06 15:28:31Z antanas 
;
_cod_original_sg_symbol_H-M 'P 21/c'
_cod_database_code 7711807
_shelx_shelxl_version_number 2016/6
_shelx_space_group_comment
;
The symmetry employed for this shelxl refinement is uniquely defined
by the following loop, which should always be used as a source of
symmetry information in preference to the above space-group names.
They are only intended as comments.
;

loop_
_space_group_symop_operation_xyz
'x, y, z'
'-x, y+1/2, -z+1/2'
'-x, -y, -z'
'x, -y-1/2, z-1/2'

loop_
_atom_site_label
_atom_site_type_symbol
_atom_site_fract_x
_atom_site_fract_y
_atom_site_fract_z
_atom_site_U_iso_or_equiv
_atom_site_adp_type
_atom_site_occupancy
_atom_site_site_symmetry_order
_atom_site_calc_flag
_atom_site_refinement_flags_posn
_atom_site_refinement_flags_adp
_atom_site_refinement_flags_occupancy
_atom_site_disorder_assembly
_atom_site_disorder_group
W W 0.55752(2) 0.13710(2) 0.23965(2) 0.01909(4) Uani 1 1 d . . . . .
Si Si 0.26735(6) 0.15090(3) 0.24433(6) 0.02101(14) Uani 1 1 d . . . . .
O1 O 0.4728(2) 0.13674(10) 0.00133(16) 0.0397(5) Uani 1 1 d . . . . .
O2 O 0.6976(2) 0.24527(10) 0.15440(17) 0.0389(5) Uani 1 1 d . . . . .
O3 O 0.38500(16) 0.10696(9) 0.24938(14) 0.0238(4) Uani 1 1 d . . . . .
O4 O 0.31878(15) 0.22748(8) 0.23784(14) 0.0243(4) Uani 1 1 d . . . . .
C1 C 0.4940(3) 0.13801(12) 0.0893(2) 0.0264(6) Uani 1 1 d . . . . .
C2 C 0.6468(2) 0.20658(13) 0.1903(2) 0.0270(6) Uani 1 1 d . . . . .
C3 C 0.5175(2) 0.21192(13) 0.3547(2) 0.0261(5) Uani 1 1 d . . . . .
H3A H 0.486044 0.181429 0.391487 0.031 Uiso 1 1 calc R U . . .
H3B H 0.600310 0.222467 0.374921 0.031 Uiso 1 1 calc R U . . .
C4 C 0.4408(2) 0.24172(13) 0.2697(2) 0.0248(5) Uani 1 1 d . . . . .
C5 C 0.4693(2) 0.30513(13) 0.2269(2) 0.0323(6) Uani 1 1 d . . . . .
H5A H 0.444111 0.303307 0.153614 0.049 Uiso 1 1 calc R U . . .
H5B H 0.555835 0.313152 0.249444 0.049 Uiso 1 1 calc R U . . .
H5C H 0.426221 0.339542 0.250113 0.049 Uiso 1 1 calc R U . . .
C6 C 0.6291(2) 0.03246(12) 0.23487(19) 0.0224(5) Uani 1 1 d . . . . .
C7 C 0.7259(2) 0.07764(12) 0.2382(2) 0.0238(5) Uani 1 1 d . . . . .
C8 C 0.7529(2) 0.11066(13) 0.3345(2) 0.0260(5) Uani 1 1 d . . . . .
C9 C 0.6739(2) 0.08416(13) 0.39129(19) 0.0265(5) Uani 1 1 d . . . . .
C10 C 0.6022(2) 0.03516(13) 0.3315(2) 0.0242(5) Uani 1 1 d . . . . .
C11 C 0.5801(3) -0.01612(14) 0.1520(2) 0.0307(6) Uani 1 1 d . . . . .
H11A H 0.626618 -0.055591 0.166986 0.046 Uiso 1 1 calc R U . . .
H11B H 0.586525 0.001040 0.087932 0.046 Uiso 1 1 calc R U . . .
H11C H 0.495720 -0.024973 0.147968 0.046 Uiso 1 1 calc R U . . .
C12 C 0.7995(3) 0.08213(15) 0.1610(2) 0.0353(7) Uani 1 1 d . . . . .
H12A H 0.852021 0.044887 0.167334 0.053 Uiso 1 1 calc R U . . .
H12B H 0.848361 0.120912 0.173037 0.053 Uiso 1 1 calc R U . . .
H12C H 0.745029 0.083468 0.093422 0.053 Uiso 1 1 calc R U . . .
C13 C 0.8576(3) 0.15644(16) 0.3761(3) 0.0386(7) Uani 1 1 d . . . . .
H13A H 0.930233 0.131958 0.406811 0.058 Uiso 1 1 calc R U . . .
H13B H 0.838296 0.184145 0.426450 0.058 Uiso 1 1 calc R U . . .
H13C H 0.871242 0.182482 0.321493 0.058 Uiso 1 1 calc R U . . .
C14 C 0.6761(3) 0.10082(16) 0.4998(2) 0.0400(7) Uani 1 1 d . . . . .
H14A H 0.593671 0.102802 0.505945 0.060 Uiso 1 1 calc R U . . .
H14B H 0.715066 0.142198 0.517479 0.060 Uiso 1 1 calc R U . . .
H14C H 0.720799 0.068075 0.544932 0.060 Uiso 1 1 calc R U . . .
C15 C 0.5114(3) -0.00696(14) 0.3634(2) 0.0342(6) Uani 1 1 d . . . . .
H15A H 0.553988 -0.039059 0.411070 0.051 Uiso 1 1 calc R U . . .
H15B H 0.459901 -0.028155 0.304521 0.051 Uiso 1 1 calc R U . . .
H15C H 0.461881 0.019302 0.395211 0.051 Uiso 1 1 calc R U . . .
C16 C 0.2140(2) 0.13547(12) 0.3632(2) 0.0223(5) Uani 1 1 d . . . . .
C17 C 0.2206(2) 0.17967(13) 0.4438(2) 0.0251(5) Uani 1 1 d . . . . .
C18 C 0.1911(2) 0.15946(14) 0.5322(2) 0.0260(5) Uani 1 1 d . . . . .
H18 H 0.196671 0.189308 0.584645 0.031 Uiso 1 1 calc R U . . .
C19 C 0.1538(2) 0.09652(14) 0.5451(2) 0.0262(5) Uani 1 1 d . . . . .
C20 C 0.1440(2) 0.05336(13) 0.4645(2) 0.0247(5) Uani 1 1 d . . . . .
H20 H 0.117379 0.011193 0.470767 0.030 Uiso 1 1 calc R U . . .
C21 C 0.1728(2) 0.07127(12) 0.37465(19) 0.0224(5) Uani 1 1 d . . . . .
C22 C 0.2572(3) 0.25043(14) 0.4417(2) 0.0341(6) Uani 1 1 d . . . . .
H22A H 0.237874 0.273211 0.497105 0.051 Uiso 1 1 calc R U . . .
H22B H 0.213355 0.269617 0.378074 0.051 Uiso 1 1 calc R U . . .
H22C H 0.343696 0.253265 0.448735 0.051 Uiso 1 1 calc R U . . .
C23 C 0.1212(3) 0.07632(16) 0.6413(2) 0.0360(7) Uani 1 1 d . . . . .
H23A H 0.180077 0.094009 0.699600 0.054 Uiso 1 1 calc R U . . .
H23B H 0.121763 0.029769 0.646007 0.054 Uiso 1 1 calc R U . . .
H23C H 0.041096 0.092319 0.639692 0.054 Uiso 1 1 calc R U . . .
C24 C 0.1569(2) 0.02152(13) 0.2911(2) 0.0263(5) Uani 1 1 d . . . . .
H24A H 0.130576 -0.018841 0.313681 0.039 Uiso 1 1 calc R U . . .
H24B H 0.233494 0.015208 0.274810 0.039 Uiso 1 1 calc R U . . .
H24C H 0.096480 0.036428 0.231559 0.039 Uiso 1 1 calc R U . . .
C25 C 0.1352(2) 0.14526(12) 0.1258(2) 0.0235(5) Uani 1 1 d . . . . .
C26 C 0.0372(2) 0.19041(13) 0.1137(2) 0.0268(5) Uani 1 1 d . . . . .
C27 C -0.0611(3) 0.18825(14) 0.0272(2) 0.0341(6) Uani 1 1 d . . . . .
H27 H -0.124137 0.218208 0.020856 0.041 Uiso 1 1 calc R U . . .
C28 C -0.0690(3) 0.14329(15) -0.0499(3) 0.0406(8) Uani 1 1 d . . . . .
C29 C 0.0264(3) 0.09933(15) -0.0382(2) 0.0354(7) Uani 1 1 d . . . . .
H29 H 0.022933 0.068680 -0.089189 0.043 Uiso 1 1 calc R U . . .
C30 C 0.1273(2) 0.09929(13) 0.0472(2) 0.0270(6) Uani 1 1 d . . . . .
C31 C 0.0340(2) 0.24048(14) 0.1941(2) 0.0300(6) Uani 1 1 d . . . . .
H31A H -0.041779 0.264048 0.174128 0.045 Uiso 1 1 calc R U . . .
H31B H 0.101252 0.270087 0.201023 0.045 Uiso 1 1 calc R U . . .
H31C H 0.040575 0.219184 0.258172 0.045 Uiso 1 1 calc R U . . .
C32 C -0.1794(4) 0.14171(18) -0.1418(3) 0.0624(12) Uani 1 1 d . . . . .
H32A H -0.252695 0.138651 -0.119384 0.094 Uiso 1 1 calc R U . . .
H32B H -0.173855 0.104728 -0.183455 0.094 Uiso 1 1 calc R U . . .
H32C H -0.181690 0.180735 -0.181014 0.094 Uiso 1 1 calc R U . . .
C33 C 0.2234(3) 0.04772(15) 0.0495(2) 0.0346(6) Uani 1 1 d . . . . .
H33A H 0.186834 0.005463 0.047099 0.052 Uiso 1 1 calc R U . . .
H33B H 0.288218 0.051886 0.111308 0.052 Uiso 1 1 calc R U . . .
H33C H 0.256043 0.053108 -0.008303 0.052 Uiso 1 1 calc R U . . .

loop_
_atom_site_aniso_label
_atom_site_aniso_U_11
_atom_site_aniso_U_22
_atom_site_aniso_U_33
_atom_site_aniso_U_23
_atom_site_aniso_U_13
_atom_site_aniso_U_12
W 0.01561(6) 0.02016(6) 0.02229(6) -0.00037(4) 0.00645(4) 0.00067(3)
Si 0.0166(3) 0.0219(3) 0.0267(4) -0.0031(3) 0.0095(3) -0.0009(3)
O1 0.0524(15) 0.0389(13) 0.0254(11) -0.0011(8) 0.0060(10) 0.0048(9)
O2 0.0387(12) 0.0328(11) 0.0502(13) 0.0062(10) 0.0204(10) -0.0047(9)
O3 0.0176(8) 0.0234(9) 0.0328(10) -0.0010(7) 0.0111(7) -0.0006(7)
O4 0.0163(8) 0.0230(9) 0.0350(10) -0.0014(7) 0.0095(7) -0.0005(7)
C1 0.0248(14) 0.0221(13) 0.0307(14) -0.0015(10) 0.0047(11) 0.0023(10)
C2 0.0252(13) 0.0245(13) 0.0329(14) -0.0015(11) 0.0106(11) -0.0006(10)
C3 0.0234(13) 0.0267(13) 0.0297(13) -0.0048(11) 0.0095(11) 0.0015(10)
C4 0.0195(12) 0.0246(13) 0.0310(14) -0.0081(10) 0.0080(11) -0.0010(9)
C5 0.0217(13) 0.0248(14) 0.0483(17) 0.0013(12) 0.0055(12) -0.0018(11)
C6 0.0206(12) 0.0229(12) 0.0260(12) 0.0029(10) 0.0104(10) 0.0040(10)
C7 0.0211(12) 0.0233(13) 0.0285(13) 0.0005(10) 0.0093(10) 0.0032(10)
C8 0.0192(12) 0.0251(13) 0.0319(14) 0.0009(11) 0.0037(11) 0.0051(10)
C9 0.0272(13) 0.0265(13) 0.0251(12) 0.0024(10) 0.0057(10) 0.0091(11)
C10 0.0216(12) 0.0256(13) 0.0274(13) 0.0056(10) 0.0100(10) 0.0055(10)
C11 0.0338(15) 0.0267(14) 0.0319(14) -0.0019(11) 0.0095(12) 0.0002(11)
C12 0.0318(15) 0.0376(16) 0.0443(17) 0.0010(13) 0.0234(13) 0.0025(12)
C13 0.0242(15) 0.0350(16) 0.0504(19) -0.0057(14) -0.0009(13) -0.0001(12)
C14 0.0485(19) 0.0435(18) 0.0257(14) -0.0004(12) 0.0061(13) 0.0143(14)
C15 0.0363(16) 0.0316(15) 0.0409(16) 0.0094(12) 0.0211(13) 0.0028(12)
C16 0.0157(12) 0.0251(13) 0.0267(13) -0.0017(10) 0.0068(10) 0.0000(9)
C17 0.0191(12) 0.0284(13) 0.0302(13) -0.0043(11) 0.0106(10) -0.0010(10)
C18 0.0182(12) 0.0339(14) 0.0265(13) -0.0059(11) 0.0070(10) 0.0021(11)
C19 0.0189(12) 0.0345(14) 0.0254(12) 0.0019(11) 0.0061(10) 0.0059(11)
C20 0.0182(12) 0.0237(13) 0.0326(14) 0.0030(10) 0.0076(10) 0.0022(9)
C21 0.0143(11) 0.0262(13) 0.0266(12) 0.0004(10) 0.0053(10) 0.0022(9)
C22 0.0383(16) 0.0304(15) 0.0389(16) -0.0109(12) 0.0195(13) -0.0062(12)
C23 0.0376(16) 0.0422(17) 0.0306(14) 0.0035(12) 0.0132(13) 0.0041(13)
C24 0.0257(13) 0.0228(13) 0.0320(14) -0.0034(10) 0.0105(11) -0.0040(10)
C25 0.0212(13) 0.0256(13) 0.0262(13) 0.0029(10) 0.0103(11) -0.0046(10)
C26 0.0242(13) 0.0251(13) 0.0327(14) 0.0071(11) 0.0104(11) -0.0025(10)
C27 0.0286(14) 0.0301(15) 0.0407(16) 0.0125(12) 0.0043(12) -0.0005(11)
C28 0.0395(18) 0.0355(17) 0.0391(17) 0.0093(13) -0.0025(14) -0.0079(13)
C29 0.0391(16) 0.0344(16) 0.0298(14) 0.0005(12) 0.0040(12) -0.0113(13)
C30 0.0272(13) 0.0293(14) 0.0265(13) 0.0008(10) 0.0106(11) -0.0076(11)
C31 0.0233(13) 0.0302(14) 0.0401(16) 0.0051(12) 0.0147(12) 0.0056(11)
C32 0.061(3) 0.050(2) 0.054(2) 0.0077(17) -0.024(2) 0.0020(17)
C33 0.0301(15) 0.0387(16) 0.0364(16) -0.0133(13) 0.0112(12) -0.0030(12)

loop_
_atom_type_symbol
_atom_type_description
_atom_type_scat_dispersion_real
_atom_type_scat_dispersion_imag
_atom_type_scat_source
C C 0.0033 0.0016 'International Tables Vol C Tables 4.2.6.8 and 6.1.1.4'
H H 0.0000 0.0000 'International Tables Vol C Tables 4.2.6.8 and 6.1.1.4'
O O 0.0106 0.0060 'International Tables Vol C Tables 4.2.6.8 and 6.1.1.4'
Si Si 0.0817 0.0704 'International Tables Vol C Tables 4.2.6.8 and 6.1.1.4'
W W -0.8490 6.8722 'International Tables Vol C Tables 4.2.6.8 and 6.1.1.4'

loop_
_geom_angle_atom_site_label_1
_geom_angle_atom_site_label_2
_geom_angle_atom_site_label_3
_geom_angle
_geom_angle_site_symmetry_1
_geom_angle_site_symmetry_3
_geom_angle_publ_flag
C2 W C1 73.71(11) . . ?
C2 W O3 144.25(9) . . ?
C1 W O3 88.83(10) . . ?
C2 W C7 83.08(10) . . ?
C1 W C7 94.07(10) . . ?
O3 W C7 130.01(8) . . ?
C2 W C6 116.85(10) . . ?
C1 W C6 90.78(10) . . ?
O3 W C6 93.81(8) . . ?
C7 W C6 36.36(9) . . ?
C2 W C8 81.86(10) . . ?
C1 W C8 127.53(11) . . ?
O3 W C8 131.96(9) . . ?
C7 W C8 36.45(9) . . ?
C6 W C8 60.27(9) . . ?
C2 W C3 87.60(10) . . ?
C1 W C3 127.34(10) . . ?
O3 W C3 78.48(8) . . ?
C7 W C3 132.71(9) . . ?
C6 W C3 140.38(9) . . ?
C8 W C3 96.37(9) . . ?
C2 W C9 114.14(10) . . ?
C1 W C9 149.26(10) . . ?
O3 W C9 96.91(8) . . ?
C7 W C9 59.38(9) . . ?
C6 W C9 58.81(9) . . ?
C8 W C9 35.52(9) . . ?
C3 W C9 83.34(9) . . ?
C2 W C10 138.42(10) . . ?
C1 W C10 120.58(10) . . ?
O3 W C10 77.31(8) . . ?
C7 W C10 58.53(9) . . ?
C6 W C10 34.97(8) . . ?
C8 W C10 58.11(9) . . ?
C3 W C10 106.16(9) . . ?
C9 W C10 34.01(9) . . ?
C2 W C4 77.44(10) . . ?
C1 W C4 95.38(9) . . ?
O3 W C4 73.38(7) . . ?
C7 W C4 154.96(9) . . ?
C6 W C4 165.60(9) . . ?
C8 W C4 123.79(9) . . ?
C3 W C4 31.98(8) . . ?
C9 W C4 115.22(8) . . ?
C10 W C4 132.58(8) . . ?
O3 Si O4 103.59(9) . . ?
O3 Si C25 117.69(11) . . ?
O4 Si C25 102.64(10) . . ?
O3 Si C16 108.71(11) . . ?
O4 Si C16 113.15(10) . . ?
C25 Si C16 110.84(11) . . ?
Si O3 W 127.84(10) . . ?
C4 O4 Si 121.16(17) . . ?
O1 C1 W 170.8(3) . . ?
O2 C2 W 175.1(2) . . ?
C4 C3 W 85.66(16) . . ?
C4 C3 H3A 120.0 . . ?
W C3 H3A 94.9 . . ?
C4 C3 H3B 120.0 . . ?
W C3 H3B 89.4 . . ?
H3A C3 H3B 120.0 . . ?
O4 C4 C3 121.6(2) . . ?
O4 C4 C5 111.6(2) . . ?
C3 C4 C5 123.7(2) . . ?
O4 C4 W 106.55(16) . . ?
C3 C4 W 62.37(14) . . ?
C5 C4 W 119.06(17) . . ?
C4 C5 H5A 109.5 . . ?
C4 C5 H5B 109.5 . . ?
H5A C5 H5B 109.5 . . ?
C4 C5 H5C 109.5 . . ?
H5A C5 H5C 109.5 . . ?
H5B C5 H5C 109.5 . . ?
C10 C6 C7 107.2(2) . . ?
C10 C6 C11 126.2(2) . . ?
C7 C6 C11 125.9(2) . . ?
C10 C6 W 76.97(15) . . ?
C7 C6 W 70.38(14) . . ?
C11 C6 W 125.57(18) . . ?
C6 C7 C8 108.2(2) . . ?
C6 C7 C12 125.5(2) . . ?
C8 C7 C12 125.7(2) . . ?
C6 C7 W 73.26(14) . . ?
C8 C7 W 73.23(14) . . ?
C12 C7 W 126.53(19) . . ?
C7 C8 C9 107.4(2) . . ?
C7 C8 C13 126.6(3) . . ?
C9 C8 C13 125.3(3) . . ?
C7 C8 W 70.32(14) . . ?
C9 C8 W 75.40(15) . . ?
C13 C8 W 127.24(19) . . ?
C10 C9 C8 108.0(2) . . ?
C10 C9 C14 125.6(3) . . ?
C8 C9 C14 126.1(3) . . ?
C10 C9 W 74.28(14) . . ?
C8 C9 W 69.09(14) . . ?
C14 C9 W 126.86(18) . . ?
C9 C10 C6 109.0(2) . . ?
C9 C10 C15 125.7(2) . . ?
C6 C10 C15 125.3(2) . . ?
C9 C10 W 71.72(15) . . ?
C6 C10 W 68.06(14) . . ?
C15 C10 W 125.87(18) . . ?
C6 C11 H11A 109.5 . . ?
C6 C11 H11B 109.5 . . ?
H11A C11 H11B 109.5 . . ?
C6 C11 H11C 109.5 . . ?
H11A C11 H11C 109.5 . . ?
H11B C11 H11C 109.5 . . ?
C7 C12 H12A 109.5 . . ?
C7 C12 H12B 109.5 . . ?
H12A C12 H12B 109.5 . . ?
C7 C12 H12C 109.5 . . ?
H12A C12 H12C 109.5 . . ?
H12B C12 H12C 109.5 . . ?
C8 C13 H13A 109.5 . . ?
C8 C13 H13B 109.5 . . ?
H13A C13 H13B 109.5 . . ?
C8 C13 H13C 109.5 . . ?
H13A C13 H13C 109.5 . . ?
H13B C13 H13C 109.5 . . ?
C9 C14 H14A 109.5 . . ?
C9 C14 H14B 109.5 . . ?
H14A C14 H14B 109.5 . . ?
C9 C14 H14C 109.5 . . ?
H14A C14 H14C 109.5 . . ?
H14B C14 H14C 109.5 . . ?
C10 C15 H15A 109.5 . . ?
C10 C15 H15B 109.5 . . ?
H15A C15 H15B 109.5 . . ?
C10 C15 H15C 109.5 . . ?
H15A C15 H15C 109.5 . . ?
H15B C15 H15C 109.5 . . ?
C17 C16 C21 117.7(2) . . ?
C17 C16 Si 126.18(19) . . ?
C21 C16 Si 115.90(18) . . ?
C18 C17 C16 120.1(2) . . ?
C18 C17 C22 115.6(2) . . ?
C16 C17 C22 124.3(2) . . ?
C19 C18 C17 122.6(2) . . ?
C19 C18 H18 118.7 . . ?
C17 C18 H18 118.7 . . ?
C18 C19 C20 117.4(2) . . ?
C18 C19 C23 121.3(2) . . ?
C20 C19 C23 121.3(3) . . ?
C19 C20 C21 122.1(2) . . ?
C19 C20 H20 118.9 . . ?
C21 C20 H20 118.9 . . ?
C20 C21 C16 120.1(2) . . ?
C20 C21 C24 118.2(2) . . ?
C16 C21 C24 121.8(2) . . ?
C17 C22 H22A 109.5 . . ?
C17 C22 H22B 109.5 . . ?
H22A C22 H22B 109.5 . . ?
C17 C22 H22C 109.5 . . ?
H22A C22 H22C 109.5 . . ?
H22B C22 H22C 109.5 . . ?
C19 C23 H23A 109.5 . . ?
C19 C23 H23B 109.5 . . ?
H23A C23 H23B 109.5 . . ?
C19 C23 H23C 109.5 . . ?
H23A C23 H23C 109.5 . . ?
H23B C23 H23C 109.5 . . ?
C21 C24 H24A 109.5 . . ?
C21 C24 H24B 109.5 . . ?
H24A C24 H24B 109.5 . . ?
C21 C24 H24C 109.5 . . ?
H24A C24 H24C 109.5 . . ?
H24B C24 H24C 109.5 . . ?
C30 C25 C26 117.4(2) . . ?
C30 C25 Si 124.2(2) . . ?
C26 C25 Si 118.4(2) . . ?
C27 C26 C25 120.1(3) . . ?
C27 C26 C31 117.8(3) . . ?
C25 C26 C31 122.1(2) . . ?
C28 C27 C26 122.6(3) . . ?
C28 C27 H27 118.7 . . ?
C26 C27 H27 118.7 . . ?
C27 C28 C29 117.3(3) . . ?
C27 C28 C32 120.8(3) . . ?
C29 C28 C32 121.9(3) . . ?
C28 C29 C30 122.5(3) . . ?
C28 C29 H29 118.8 . . ?
C30 C29 H29 118.8 . . ?
C29 C30 C25 120.1(3) . . ?
C29 C30 C33 116.3(3) . . ?
C25 C30 C33 123.6(2) . . ?
C26 C31 H31A 109.5 . . ?
C26 C31 H31B 109.5 . . ?
H31A C31 H31B 109.5 . . ?
C26 C31 H31C 109.5 . . ?
H31A C31 H31C 109.5 . . ?
H31B C31 H31C 109.5 . . ?
C28 C32 H32A 109.5 . . ?
C28 C32 H32B 109.5 . . ?
H32A C32 H32B 109.5 . . ?
C28 C32 H32C 109.5 . . ?
H32A C32 H32C 109.5 . . ?
H32B C32 H32C 109.5 . . ?
C30 C33 H33A 109.5 . . ?
C30 C33 H33B 109.5 . . ?
H33A C33 H33B 109.5 . . ?
C30 C33 H33C 109.5 . . ?
H33A C33 H33C 109.5 . . ?
H33B C33 H33C 109.5 . . ?

loop_
_geom_bond_atom_site_label_1
_geom_bond_atom_site_label_2
_geom_bond_distance
_geom_bond_site_symmetry_2
_geom_bond_publ_flag
W C2 1.970(3) . ?
W C1 1.977(3) . ?
W O3 2.0877(18) . ?
W C7 2.270(3) . ?
W C6 2.308(2) . ?
W C8 2.309(3) . ?
W C3 2.324(3) . ?
W C9 2.392(3) . ?
W C10 2.424(3) . ?
W C4 2.616(3) . ?
Si O3 1.5968(19) . ?
Si O4 1.6907(19) . ?
Si C25 1.886(3) . ?
Si C16 1.896(3) . ?
O1 C1 1.154(3) . ?
O2 C2 1.163(3) . ?
O4 C4 1.365(3) . ?
C3 C4 1.389(4) . ?
C3 H3A 0.9300 . ?
C3 H3B 0.9300 . ?
C4 C5 1.499(4) . ?
C5 H5A 0.9600 . ?
C5 H5B 0.9600 . ?
C5 H5C 0.9600 . ?
C6 C10 1.426(3) . ?
C6 C7 1.429(4) . ?
C6 C11 1.497(4) . ?
C7 C8 1.432(4) . ?
C7 C12 1.507(4) . ?
C8 C9 1.436(4) . ?
C8 C13 1.502(4) . ?
C9 C10 1.409(4) . ?
C9 C14 1.507(4) . ?
C10 C15 1.495(4) . ?
C11 H11A 0.9600 . ?
C11 H11B 0.9600 . ?
C11 H11C 0.9600 . ?
C12 H12A 0.9600 . ?
C12 H12B 0.9600 . ?
C12 H12C 0.9600 . ?
C13 H13A 0.9600 . ?
C13 H13B 0.9600 . ?
C13 H13C 0.9600 . ?
C14 H14A 0.9600 . ?
C14 H14B 0.9600 . ?
C14 H14C 0.9600 . ?
C15 H15A 0.9600 . ?
C15 H15B 0.9600 . ?
C15 H15C 0.9600 . ?
C16 C17 1.410(4) . ?
C16 C21 1.424(4) . ?
C17 C18 1.393(4) . ?
C17 C22 1.517(4) . ?
C18 C19 1.388(4) . ?
C18 H18 0.9300 . ?
C19 C20 1.391(4) . ?
C19 C23 1.509(4) . ?
C20 C21 1.395(4) . ?
C20 H20 0.9300 . ?
C21 C24 1.503(3) . ?
C22 H22A 0.9600 . ?
C22 H22B 0.9600 . ?
C22 H22C 0.9600 . ?
C23 H23A 0.9600 . ?
C23 H23B 0.9600 . ?
C23 H23C 0.9600 . ?
C24 H24A 0.9600 . ?
C24 H24B 0.9600 . ?
C24 H24C 0.9600 . ?
C25 C30 1.412(4) . ?
C25 C26 1.423(4) . ?
C26 C27 1.387(4) . ?
C26 C31 1.508(4) . ?
C27 C28 1.383(5) . ?
C27 H27 0.9300 . ?
C28 C29 1.385(5) . ?
C28 C32 1.514(5) . ?
C29 C30 1.395(4) . ?
C29 H29 0.9300 . ?
C30 C33 1.514(4) . ?
C31 H31A 0.9600 . ?
C31 H31B 0.9600 . ?
C31 H31C 0.9600 . ?
C32 H32A 0.9600 . ?
C32 H32B 0.9600 . ?
C32 H32C 0.9600 . ?
C33 H33A 0.9600 . ?
C33 H33B 0.9600 . ?
C33 H33C 0.9600 . ?

loop_
_geom_torsion_atom_site_label_1
_geom_torsion_atom_site_label_2
_geom_torsion_atom_site_label_3
_geom_torsion_atom_site_label_4
_geom_torsion
_geom_torsion_site_symmetry_1
_geom_torsion_site_symmetry_2
_geom_torsion_site_symmetry_3
_geom_torsion_site_symmetry_4
_geom_torsion_publ_flag
O4 Si O3 W -3.90(15) . . . . ?
C25 Si O3 W 108.50(14) . . . . ?
C16 Si O3 W -124.50(13) . . . . ?
O3 Si O4 C4 -21.1(2) . . . . ?
C25 Si O4 C4 -144.05(19) . . . . ?
C16 Si O4 C4 96.4(2) . . . . ?
Si O4 C4 C3 -37.4(3) . . . . ?
Si O4 C4 C5 161.43(18) . . . . ?
Si O4 C4 W 29.9(2) . . . . ?
W C3 C4 O4 93.2(2) . . . . ?
W C3 C4 C5 -108.0(2) . . . . ?
C10 C6 C7 C8 -3.4(3) . . . . ?
C11 C6 C7 C8 -174.3(2) . . . . ?
W C6 C7 C8 65.41(17) . . . . ?
C10 C6 C7 C12 167.9(3) . . . . ?
C11 C6 C7 C12 -3.0(4) . . . . ?
W C6 C7 C12 -123.3(3) . . . . ?
C10 C6 C7 W -68.82(17) . . . . ?
C11 C6 C7 W 120.3(3) . . . . ?
C6 C7 C8 C9 1.4(3) . . . . ?
C12 C7 C8 C9 -169.8(3) . . . . ?
W C7 C8 C9 66.88(17) . . . . ?
C6 C7 C8 C13 172.2(3) . . . . ?
C12 C7 C8 C13 1.0(4) . . . . ?
W C7 C8 C13 -122.3(3) . . . . ?
C6 C7 C8 W -65.43(18) . . . . ?
C12 C7 C8 W 123.3(3) . . . . ?
C7 C8 C9 C10 1.1(3) . . . . ?
C13 C8 C9 C10 -169.8(3) . . . . ?
W C8 C9 C10 64.60(18) . . . . ?
C7 C8 C9 C14 175.4(3) . . . . ?
C13 C8 C9 C14 4.5(4) . . . . ?
W C8 C9 C14 -121.1(3) . . . . ?
C7 C8 C9 W -63.50(17) . . . . ?
C13 C8 C9 W 125.6(3) . . . . ?
C8 C9 C10 C6 -3.3(3) . . . . ?
C14 C9 C10 C6 -177.6(2) . . . . ?
W C9 C10 C6 57.98(17) . . . . ?
C8 C9 C10 C15 177.3(2) . . . . ?
C14 C9 C10 C15 2.9(4) . . . . ?
W C9 C10 C15 -121.5(3) . . . . ?
C8 C9 C10 W -61.24(17) . . . . ?
C14 C9 C10 W 124.4(3) . . . . ?
C7 C6 C10 C9 4.1(3) . . . . ?
C11 C6 C10 C9 175.0(2) . . . . ?
W C6 C10 C9 -60.22(18) . . . . ?
C7 C6 C10 C15 -176.4(2) . . . . ?
C11 C6 C10 C15 -5.5(4) . . . . ?
W C6 C10 C15 119.3(3) . . . . ?
C7 C6 C10 W 64.36(17) . . . . ?
C11 C6 C10 W -124.8(3) . . . . ?
O3 Si C16 C17 110.8(2) . . . . ?
O4 Si C16 C17 -3.7(3) . . . . ?
C25 Si C16 C17 -118.4(2) . . . . ?
O3 Si C16 C21 -63.8(2) . . . . ?
O4 Si C16 C21 -178.28(17) . . . . ?
C25 Si C16 C21 67.0(2) . . . . ?
C21 C16 C17 C18 2.0(4) . . . . ?
Si C16 C17 C18 -172.5(2) . . . . ?
C21 C16 C17 C22 -177.2(2) . . . . ?
Si C16 C17 C22 8.3(4) . . . . ?
C16 C17 C18 C19 -0.4(4) . . . . ?
C22 C17 C18 C19 178.8(2) . . . . ?
C17 C18 C19 C20 -1.3(4) . . . . ?
C17 C18 C19 C23 -179.4(3) . . . . ?
C18 C19 C20 C21 1.4(4) . . . . ?
C23 C19 C20 C21 179.5(2) . . . . ?
C19 C20 C21 C16 0.1(4) . . . . ?
C19 C20 C21 C24 -178.8(2) . . . . ?
C17 C16 C21 C20 -1.8(4) . . . . ?
Si C16 C21 C20 173.23(19) . . . . ?
C17 C16 C21 C24 177.1(2) . . . . ?
Si C16 C21 C24 -7.8(3) . . . . ?
O3 Si C25 C30 8.1(3) . . . . ?
O4 Si C25 C30 121.0(2) . . . . ?
C16 Si C25 C30 -117.9(2) . . . . ?
O3 Si C25 C26 -171.38(18) . . . . ?
O4 Si C25 C26 -58.4(2) . . . . ?
C16 Si C25 C26 62.6(2) . . . . ?
C30 C25 C26 C27 -0.1(4) . . . . ?
Si C25 C26 C27 179.4(2) . . . . ?
C30 C25 C26 C31 178.3(2) . . . . ?
Si C25 C26 C31 -2.3(3) . . . . ?
C25 C26 C27 C28 0.0(4) . . . . ?
C31 C26 C27 C28 -178.4(3) . . . . ?
C26 C27 C28 C29 0.0(5) . . . . ?
C26 C27 C28 C32 178.6(3) . . . . ?
C27 C28 C29 C30 0.0(5) . . . . ?
C32 C28 C29 C30 -178.5(3) . . . . ?
C28 C29 C30 C25 -0.1(4) . . . . ?
C28 C29 C30 C33 179.3(3) . . . . ?
C26 C25 C30 C29 0.1(4) . . . . ?
Si C25 C30 C29 -179.4(2) . . . . ?
C26 C25 C30 C33 -179.2(2) . . . . ?
Si C25 C30 C33 1.3(4) . . . . ?
